data_2009497
loop_
_publ_author_name
'De Ridder, Dirk J.A.'
'Goubitz, Kees'
'Schenk, Henk'

_publ_contact_author
;
     Dr. Dirk J.A. De Ridder
     University of Bern
     Laboratory for chemical and mineralogical Crystallography
     Freiestrasse 3
     CH-3012 Bern
     Switzerland
;
_publ_section_title
;
 Crystal studies of musk compounds. V. Structure of
 1-(1,2,6,7,8,8a-hexahydro-3,6,6,8a-tetramethylacenaphthylen-4-yl)ethan-1-one
;
_journal_issue 2
_journal_name_full 'Acta Crystallographica Section C'
_journal_page_first 265
_journal_page_last 267
_journal_paper_doi 10.1107/S0108270193006821
_journal_volume 50
_journal_year 1994
_chemical_formula_moiety 'C18 H24 O'
_chemical_formula_sum 'C18 H24 O'
_chemical_formula_weight 256.39
_chemical_name_systematic 1-(1,2,6,7,8,8a-hexahydro-3,6,6,8a-tetramethylacenaphthylen-4-yl)ethan-1-one
_space_group_IT_number 14
_symmetry_cell_setting monoclinic
_symmetry_space_group_name_Hall '-P 2yab'
_symmetry_space_group_name_H-M 'P 1 21/a 1'
_audit_creation_method from_xtal_archive_file_using_CIFIO
_cell_angle_alpha 90.00000
_cell_angle_beta 102.132(7)
_cell_angle_gamma 90.00000
_cell_formula_units_Z 4
_cell_length_a 10.9040(10)
_cell_length_b 10.3686(8)
_cell_length_c 13.887(2)
_cell_measurement_reflns_used 23
_cell_measurement_temperature 251
_cell_measurement_theta_max 44.5
_cell_measurement_theta_min 40
_cell_volume 1535.0(3)
_computing_cell_refinement 'CELCON program comparable to Xtal LATCON'
_computing_data_collection 'CAD4 software (Enraf-Nonius, 1989)'
_computing_data_reduction
;Xtal SORTRF (Hall, Spadaccini & Stewart, 1990) and ADDREF (Davenport &
Hall, 1990)
;
_computing_molecular_graphics 'PLUTO (Motherwell & Clegg, 1978)'
_computing_publication_material 'BONDLA (Dreissig, Doherty, Stewart & Hall, 1990) and CIFIO (Hall, 1990)'
_computing_structure_refinement 'xtal_CRYLSQ (Olthof-Hazekamp, 1990)'
_computing_structure_solution 'xtal_SIMPEL (Schenk & Hall, 1990)'
_diffrn_ambient_temperature 251
_diffrn_measurement_device 'ENRAF NONIUS CAD4'
_diffrn_measurement_method \q/2\q
_diffrn_radiation_monochromator graphite
_diffrn_radiation_source xray_tube
_diffrn_radiation_type 'Cu K\a'
_diffrn_radiation_wavelength 1.5418
_diffrn_reflns_av_R_equivalents XX?
_diffrn_reflns_av_sigmaI/netI 0
_diffrn_reflns_limit_h_max 12
_diffrn_reflns_limit_h_min 0
_diffrn_reflns_limit_k_max 12
_diffrn_reflns_limit_k_min 0
_diffrn_reflns_limit_l_max 15
_diffrn_reflns_limit_l_min -16
_diffrn_reflns_number 2849
_diffrn_reflns_reduction_process perpendicular_monochr_Lp
_diffrn_reflns_theta_max 64.81
_diffrn_reflns_theta_min 3.26
_diffrn_standards_decay_% 0
_diffrn_standards_interval_time 60
_diffrn_standards_number 2
_exptl_absorpt_coefficient_mu 0.475
_exptl_absorpt_correction_T_max 1.34
_exptl_absorpt_correction_T_min 0.72
_exptl_absorpt_correction_type 'empirical: DIFABS (Walker & Stuart, 1983)'
_exptl_crystal_colour colourless
_exptl_crystal_density_diffrn 1.109
_exptl_crystal_description 'block-shaped crystals'
_exptl_crystal_F_000 560
_exptl_crystal_size_max 0.8
_exptl_crystal_size_mid 0.5
_exptl_crystal_size_min 0.4
_refine_diff_density_max .198
_refine_diff_density_min -.23
_refine_ls_abs_structure_Flack 0
_refine_ls_extinction_coef 1.7E-5(4)
_refine_ls_extinction_method 'Zachariasen (1967)'
_refine_ls_goodness_of_fit_all .14
_refine_ls_goodness_of_fit_obs .14
_refine_ls_hydrogen_treatment 'H atoms refined, restrained at 1.09 \%A from their carrier atom'
_refine_ls_matrix_type full
_refine_ls_number_constraints 0
_refine_ls_number_parameters 269
_refine_ls_number_reflns 2297
_refine_ls_number_restraints 24
_refine_ls_R_factor_all .057
_refine_ls_R_factor_obs .057
_refine_ls_shift/esd_max .153
_refine_ls_shift/esd_mean .014
_refine_ls_structure_factor_coef F
_refine_ls_weighting_details 'w = 1/(10.0 + F~obs~ + 0.0033F^2^~obs~)'
_refine_ls_weighting_scheme calc
_refine_ls_wR_factor_all .067
_refine_ls_wR_factor_obs .067
_reflns_number_observed 2297
_reflns_number_total 2603
_reflns_observed_criterion refl_observed_if_Inet_>_2.5_sigma(Inet)
_cod_data_source_file sh1068.cif
_cod_data_source_block G46TRI
_cod_depositor_comments
;
The following automatic conversions were performed:

'_refine_ls_weighting_scheme' value '1/(10.0 + F~obs~ +
0.0033F^2^~obs~)' was changed to 'calc'. New tag
'_refine_ls_weighting_details' was created. The value of the new tag
was set to 'w = 1/(10.0 + F~obs~ + 0.0033F^2^~obs~)'.

Automatic conversion script
Id: cif_fix_values 3143 2015-03-26 13:38:13Z robertas 
;
_cod_original_sg_symbol_Hall -P_2yab
_cod_original_sg_symbol_H-M 'P 21/a'
_cod_database_code 2009497

loop_
_symmetry_equiv_pos_as_xyz
+x,+y,+z
1/2-x,1/2+y,-z
-x,-y,-z
1/2+x,1/2-y,+z

loop_
_atom_site_aniso_label
_atom_site_aniso_U_11
_atom_site_aniso_U_22
_atom_site_aniso_U_33
_atom_site_aniso_U_12
_atom_site_aniso_U_13
_atom_site_aniso_U_23
C1 .0520(10) .0450(10) .0510(10) -.0076(9) .0104(9) -.0026(9)
C2 .072(2) .065(2) .0590(10) -.0190(10) .0030(10) -.0080(10)
C3 .0530(10) .090(2) .0600(10) -.0170(10) .0010(10) .0010(10)
C4 .0440(10) .076(2) .0460(10) .0010(10) .0074(9) .0030(10)
C5 .0450(10) .0510(10) .0480(10) .0111(9) .0154(9) .0076(9)
C6 .0510(10) .0410(10) .0530(10) .0044(9) .0207(9) .0015(9)
C7 .0430(10) .0420(10) .0450(10) .0008(8) .0125(8) -.0015(8)
C8 .0440(10) .0420(10) .0440(10) .0004(8) .0089(8) -.0008(8)
C9 .0430(10) .0430(10) .0440(10) .0003(8) .0107(8) -.0006(8)
C10 .0380(10) .0530(10) .0430(10) .0028(9) .0102(8) .0024(9)
C11 .068(2) .0410(10) .075(2) .0000(10) .0230(10) -.0060(10)
C12 .0640(10) .0590(10) .0650(10) -.0090(10) .0190(10) .0080(10)
C13 .065(2) .090(2) .0460(10) .0020(10) .0130(10) .0000(10)
C14 .0480(10) .102(2) .0560(10) .0170(10) .0080(10) .0120(10)
C15 .0600(10) .070(2) .0620(10) .0230(10) .0130(10) .0160(10)
C16 .079(2) .0410(10) .077(2) .0070(10) .0250(10) .0000(10)
C17 .0550(10) .0470(10) .0500(10) -.0070(10) .0137(9) -.0060(10)
C18 .0480(10) .072(2) .0670(10) .0020(10) .0020(10) -.0130(10)
O .0970(10) .0690(10) .0850(10) .0110(10) -.0010(10) -.0350(10)

loop_
_atom_site_label
_atom_site_fract_x
_atom_site_fract_y
_atom_site_fract_z
_atom_site_U_iso_or_equiv
_atom_site_thermal_displace_type
_atom_site_calc_flag
_atom_site_calc_attached_atom
C1 .4525(2) .4376(2) .7564(2) .0490(10) Uani ? ?
C2 .3513(3) .4098(3) .6624(2) .0670(10) Uani ? ?
C3 .2477(2) .5107(3) .6377(2) .0690(10) Uani ? ?
C4 .3025(2) .6417(2) .6216(2) .0550(10) Uani ? ?
C5 .4132(2) .8027(2) .73070(10) .0470(10) Uani ? ?
C6 .5037(2) .8534(2) .8072(2) .0470(10) Uani ? ?
C7 .5876(2) .7634(2) .86330(10) .0426(9) Uani ? ?
C8 .5740(2) .6315(2) .84420(10) .0430(10) Uani ? ?
C9 .4802(2) .5812(2) .76830(10) .0430(10) Uani ? ?
C10 .4058(2) .6717(2) .71010(10) .0450(10) Uani ? ?
C11 .5718(2) .3615(2) .7504(2) .0600(10) Uani ? ?
C12 .4039(2) .3918(3) .8472(2) .0610(10) Uani ? ?
C13 .3559(3) .6436(3) .5265(2) .0670(10) Uani ? ?
C14 .2176(2) .7609(3) .6216(2) .0690(10) Uani ? ?
C15 .3066(2) .8717(3) .6625(2) .0640(10) Uani ? ?
C16 .5072(3) .9963(2) .8267(2) .0640(10) Uani ? ?
C17 .6898(2) .8055(2) .9477(2) .0500(10) Uani ? ?
C18 .8072(2) .7289(3) .9719(2) .0640(10) Uani ? ?
O .6776(2) .9006(2) .99650(10) .0870(10) Uani ? ?
H21 .400(2) .400(3) .607(2) .086(9) Uiso calc C2
H22 .312(3) .318(2) .669(2) .094(9) Uiso calc C2
H31 .177(3) .474(3) .578(2) .110(10) Uiso calc C3
H32 .200(2) .520(3) .697(2) .088(9) Uiso calc C3
H8 .629(2) .563(2) .890(2) .068(7) Uiso calc C8
H111 .550(2) .262(2) .744(2) .078(8) Uiso calc C11
H112 .604(2) .396(2) .687(2) .079(8) Uiso calc C11
H113 .642(2) .372(3) .816(2) .100(10) Uiso calc C11
H121 .318(2) .438(2) .847(2) .082(8) Uiso calc C12
H122 .389(2) .290(2) .845(2) .079(8) Uiso calc C12
H123 .467(2) .415(3) .915(2) .082(8) Uiso calc C12
H131 .428(2) .571(2) .530(2) .084(8) Uiso calc C13
H132 .275(2) .625(3) .468(2) .100(10) Uiso calc C13
H133 .394(2) .738(2) .517(2) .076(8) Uiso calc C13
H141 .164(3) .784(3) .551(2) .120(10) Uiso calc C14
H142 .157(2) .739(3) .669(2) .089(9) Uiso calc C14
H151 .342(2) .925(3) .609(2) .088(9) Uiso calc C15
H152 .263(2) .944(2) .699(2) .086(8) Uiso calc C15
H161 .456(3) 1.042(4) .763(2) .140(10) Uiso calc C16
H162 .452(3) 1.019(3) .879(2) .130(10) Uiso calc C16
H163 .600(2) 1.036(3) .848(2) .120(10) Uiso calc C16
H181 .786(3) .629(2) .980(3) .140(10) Uiso calc C18
H182 .852(4) .724(6) .911(3) .22(2) Uiso calc C18
H183 .863(3) .772(4) 1.033(2) .140(10) Uiso calc C18

loop_
_atom_type_symbol
_atom_type_scat_dispersion_real
_atom_type_scat_dispersion_imag
_atom_type_scat_source
C .017 .009 International_Tables_Vol_IV_Table_2.2B
H 0 0 International_Tables_Vol_IV_Table_2.2B
O .047 .032 International_Tables_Vol_IV_Table_2.2B

loop_
_geom_angle_atom_site_label_1
_geom_angle_atom_site_label_2
_geom_angle_atom_site_label_3
_geom_angle
_geom_angle_publ_flag
C2 C1 C9 111.3(2) yes
C2 C1 C11 108.7(2) yes
C2 C1 C12 109.0(2) yes
C9 C1 C11 110.9(2) yes
C9 C1 C12 107.9(2) yes
C11 C1 C12 109.0(2) yes
C1 C2 C3 115.2(2) yes
C1 C2 H21 105.0(10) ?
C1 C2 H22 109.0(10) ?
C3 C2 H21 112.0(10) ?
C3 C2 H22 110.0(10) ?
H21 C2 H22 105(2) ?
C2 C3 C4 110.5(2) yes
C2 C3 H31 108(2) ?
C2 C3 H32 110.0(10) ?
C4 C3 H31 116(2) ?
C4 C3 H32 108(2) ?
H31 C3 H32 104(2) ?
C3 C4 C10 108.3(2) yes
C3 C4 C13 111.5(2) yes
C3 C4 C14 117.5(2) yes
C10 C4 C13 109.9(2) yes
C10 C4 C14 100.3(2) yes
C13 C4 C14 108.8(2) yes
C6 C5 C10 121.9(2) yes
C6 C5 C15 128.7(2) yes
C10 C5 C15 109.3(2) yes
C5 C6 C7 116.2(2) yes
C5 C6 C16 119.8(2) yes
C7 C6 C16 124.0(2) yes
C6 C7 C8 120.7(2) yes
C6 C7 C17 121.6(2) yes
C8 C7 C17 117.7(2) yes
C7 C8 C9 122.5(2) yes
C7 C8 H8 121.0(10) ?
C9 C8 H8 116.0(10) ?
C1 C9 C8 122.7(2) yes
C1 C9 C10 121.4(2) yes
C8 C9 C10 115.6(2) yes
C4 C10 C5 111.7(2) yes
C4 C10 C9 125.4(2) yes
C5 C10 C9 122.8(2) yes
C1 C11 H111 109.0(10) ?
C1 C11 H112 108.0(10) ?
C1 C11 H113 111(2) ?
H111 C11 H112 111(2) ?
H111 C11 H113 106(2) ?
H112 C11 H113 111(2) ?
C1 C12 H121 109.0(10) ?
C1 C12 H122 111(2) ?
C1 C12 H123 113.0(10) ?
H121 C12 H122 109(2) ?
H121 C12 H123 108(2) ?
H122 C12 H123 108(2) ?
C4 C13 H131 111.0(10) ?
C4 C13 H132 104(2) ?
C4 C13 H133 110.0(10) ?
H131 C13 H132 113(2) ?
H131 C13 H133 109(2) ?
H132 C13 H133 110(2) ?
C4 C14 C15 105.5(2) yes
C4 C14 H141 114(2) ?
C4 C14 H142 107(2) ?
C15 C14 H141 111(2) ?
C15 C14 H142 111.0(10) ?
H141 C14 H142 109(2) ?
C5 C15 C14 102.7(2) yes
C5 C15 H151 110.0(10) ?
C5 C15 H152 113.0(10) ?
C14 C15 H151 115.0(10) ?
C14 C15 H152 113.0(10) ?
H151 C15 H152 103(2) ?
C6 C16 H161 107(2) ?
C6 C16 H162 110(2) ?
C6 C16 H163 114(2) ?
H161 C16 H162 102(3) ?
H161 C16 H163 111(3) ?
H162 C16 H163 112(2) ?
C7 C17 C18 118.9(2) yes
C7 C17 O 121.2(2) yes
C18 C17 O 119.8(2) yes
C17 C18 H181 110(2) ?
C17 C18 H182 111(3) ?
C17 C18 H183 106(2) ?
H181 C18 H182 101(4) ?
H181 C18 H183 115(3) ?
H182 C18 H183 113(3) ?

loop_
_geom_bond_atom_site_label_1
_geom_bond_atom_site_label_2
_geom_bond_site_symmetry_1
_geom_bond_site_symmetry_2
_geom_bond_distance
_geom_bond_publ_flag
C1 C2 . . 1.550(3) yes
C1 C9 . . 1.521(3) yes
C1 C11 . . 1.538(3) yes
C1 C12 . . 1.542(4) yes
C2 C3 . . 1.524(4) yes
C2 H21 . . 1.03(3) ?
C2 H22 . . 1.06(2) ?
C3 C4 . . 1.519(4) yes
C3 H31 . . 1.08(3) ?
C3 H32 . . 1.07(3) ?
C4 C10 . . 1.514(3) yes
C4 C13 . . 1.552(4) yes
C4 C14 . . 1.544(4) yes
C5 C6 . . 1.392(3) yes
C5 C10 . . 1.386(3) yes
C5 C15 . . 1.516(3) yes
C6 C7 . . 1.419(3) yes
C6 C16 . . 1.506(3) yes
C7 C8 . . 1.396(3) yes
C7 C17 . . 1.503(3) yes
C8 C9 . . 1.405(3) yes
C8 H8 . . 1.05(2) ?
C9 C10 . . 1.384(3) yes
C11 H111 . . 1.06(2) ?
C11 H112 . . 1.07(3) ?
C11 H113 . . 1.06(2) ?
C12 H121 . . 1.06(2) ?
C12 H122 . . 1.07(2) ?
C12 H123 . . 1.07(2) ?
C13 H131 . . 1.08(2) ?
C13 H132 . . 1.09(2) ?
C13 H133 . . 1.09(2) ?
C14 C15 . . 1.533(4) yes
C14 H141 . . 1.05(3) ?
C14 H142 . . 1.05(3) ?
C15 H151 . . 1.06(3) ?
C15 H152 . . 1.07(3) ?
C16 H161 . . 1.06(3) ?
C16 H162 . . 1.06(4) ?
C16 H163 . . 1.08(3) ?
C17 C18 . . 1.484(3) yes
C17 O . . 1.219(3) yes
C18 H181 . . 1.08(3) ?
C18 H182 . . 1.06(5) ?
C18 H183 . . 1.04(3) ?

loop_
_geom_contact_atom_site_label_1
_geom_contact_atom_site_label_2
_geom_contact_distance
_geom_contact_site_symmetry_2
_geom_contact_publ_flag
H161 H162 1.64(5) . no
H21 H22 1.65(4) . no
H181 H182 1.65(6) . no
H151 H152 1.67(4) . no
H31 H32 1.69(4) . no
H111 H113 1.70(3) . no
H141 H142 1.71(4) . no
H121 H123 1.72(3) . no
H121 H122 1.73(3) . no
H122 H123 1.73(3) . no
H182 H183 1.75(5) . no
H111 H112 1.75(4) . no
H161 H163 1.76(4) . no
H112 H113 1.76(3) . no
H162 H163 1.77(4) . no
H131 H133 1.77(3) . no
H132 H133 1.78(3) . no
H181 H183 1.79(5) . no
H131 H132 1.81(3) . no
H8 H181 2.02(4) . no
C17 H183 2.04(3) . no
C1 H21 2.07(2) . no
C6 H161 2.08(4) . no
C9 H8 2.09(2) . no
C4 H132 2.10(3) . no
C4 H142 2.10(3) . no
C4 H32 2.10(3) . no
C17 H181 2.11(3) . no
C17 H182 2.12(5) . no
C6 H162 2.12(4) . no
C2 H31 2.12(3) . no
C1 H112 2.12(3) . no
C1 H121 2.13(3) . no
C5 H151 2.13(2) . no
H21 H131 2.13(4) . no
C3 H22 2.14(2) . no
C3 H21 2.14(3) . no
C7 H8 2.14(2) . no
C1 H22 2.14(2) . no
C1 H111 2.14(2) . no
C2 H32 2.14(3) . no
C15 H142 2.15(3) . no
C15 H141 2.15(3) . no
C1 H122 2.16(3) . no
C1 H113 2.17(3) . no
C4 H133 2.18(3) . no
C5 H152 2.18(2) . no
C4 H131 2.18(3) . no
C6 H163 2.18(3) . no
C14 H152 2.19(2) . no
C1 H123 2.19(2) . no
C4 H141 2.19(3) . no
C14 H151 2.21(3) . no
C4 H31 2.21(3) . no
H8 H113 2.25(4) . no
H21 H112 2.27(3) . no
H152 H161 2.33(4) . no
H32 H142 2.34(4) . no
C18 O 2.343(3) . no
H113 H183 2.34(4) 2_647 no
C10 C14 2.349(3) . no
C8 C10 2.360(2) . no
C10 C15 2.367(3) . no
H123 H183 2.37(4) 2_647 no
H32 H121 2.37(3) . no
H112 H152 2.37(4) 4_565 no
H22 H31 2.37(4) . no
C7 O 2.377(3) . no
C5 C14 2.382(3) . no
O H183 2.38(3) . no
H121 H163 2.38(4) 4_465 no
C5 C7 2.387(3) . no
C4 C5 2.402(3) . no
O H181 2.41(3) 2_657 no
H142 H152 2.41(4) . no
H8 H123 2.42(3) . no
H131 H131 2.42(4) 3_666 no
H22 H122 2.43(4) . no
C6 C10 2.429(3) . no
H141 H151 2.43(4) . no
C5 C9 2.433(3) . no
C6 C8 2.445(3) . no
C4 C15 2.450(4) . no
H133 H151 2.45(4) . no
C7 C9 2.455(3) . no
C3 C10 2.458(3) . no
C11 H21 2.46(2) . no
H132 H141 2.47(4) . no
C9 C12 2.477(3) . no
H21 H141 2.48(4) 2_546 no
C8 C17 2.481(3) . no
H111 H122 2.49(4) . no
O H163 2.49(3) . no
H22 H32 2.50(4) . no
C2 C4 2.501(4) . no
H21 H31 2.50(4) . no
C5 C16 2.508(3) . no
C11 C12 2.509(4) . no
C2 C11 2.509(4) . no
C10 C13 2.510(3) . no
C2 C12 2.517(4) . no
C13 C14 2.517(4) . no
C9 C11 2.521(3) . no
C1 C10 2.535(3) . no
C2 C9 2.536(3) . no
C3 C13 2.537(4) . no
H151 H161 2.54(4) . no
H111 H161 2.54(4) 1_545 no
C5 H161 2.54(4) . no
C6 H182 2.54(5) 4_465 no
H132 H151 2.55(4) 2_546 no
C6 C17 2.551(3) . no
H31 H132 2.57(4) . no
C1 C8 2.569(3) . no
C7 C18 2.574(3) . no
C4 C9 2.576(3) . no
C7 C16 2.582(3) . no
C12 H22 2.58(3) . no
O H162 2.59(4) 3_677 no
C15 H161 2.59(3) . no
C1 C3 2.595(3) . no
H31 H151 2.60(4) 2_546 no
H113 H123 2.62(4) . no
H32 H163 2.62(4) 4_465 no
C3 C14 2.619(4) . no
C6 C15 2.623(3) . no
H163 H181 2.63(5) 2_657 no
C13 H141 2.64(3) . no
C3 H142 2.64(3) . no
H21 H111 2.65(3) . no
H22 H111 2.65(4) . no
C14 H133 2.66(3) . no
C8 H181 2.66(3) . no
C18 H8 2.66(2) . no
C17 H8 2.68(2) . no
H141 H152 2.68(4) . no
C2 H121 2.68(3) . no
C9 H123 2.70(3) . no
H133 H141 2.70(4) . no
C2 H111 2.70(2) . no
C1 H8 2.71(2) . no
C11 H122 2.71(3) . no
C2 H112 2.71(3) . no
C3 H132 2.71(3) . no
C9 H121 2.71(3) . no
C10 H32 2.72(3) . no
C12 H111 2.72(3) . no
C9 H112 2.72(3) . no
C12 H113 2.73(3) . no
C14 H32 2.73(3) . no
C14 H132 2.73(3) . no
C5 H182 2.74(4) 4_465 no
C10 H142 2.74(3) . no
H111 H163 2.74(4) 1_545 no
C2 H131 2.74(3) . no
C10 H133 2.75(3) . no
C5 C8 2.747(3) . no
C4 H21 2.75(3) . no
C7 C10 2.754(3) . no
H22 H121 2.76(4) . no
H112 H132 2.76(4) 3_666 no
C10 H131 2.77(3) . no
C13 H21 2.77(3) . no
C2 H122 2.77(3) . no
H22 H132 2.78(4) 2_546 no
C15 H133 2.78(3) . no
C3 H131 2.78(3) . no
C9 H113 2.79(3) . no
C7 H182 2.79(5) 4_465 no
C7 H181 2.79(3) . no
C8 H123 2.80(3) . no
H31 H133 2.81(4) 2_546 no
H162 H182 2.82(7) 4_465 no
C11 H123 2.82(3) . no
C13 H31 2.82(3) . no
C5 H142 2.82(3) . no
C11 H8 2.83(2) . no
C2 C10 2.829(3) . no
C17 H163 2.83(3) . no
C1 H32 2.84(3) . no
C8 H113 2.84(3) . no
C7 H163 2.84(3) . no
C7 H182 2.85(5) . no
C11 H22 2.85(3) . no
C16 O 2.855(3) . no
C6 C9 2.874(3) . no
H122 H183 2.88(4) 2_647 no
H133 H141 2.88(4) 4_565 no
C3 C9 2.884(3) . no
O H8 2.90(2) 2_657 no
C6 H152 2.90(2) . no
H123 H123 2.91(3) 3_667 no
H122 H162 2.91(4) 1_545 no
C9 H21 2.91(3) . no
H8 H182 2.91(6) . no
O H162 2.92(3) . no
C16 H152 2.93(2) . no
O H113 2.93(2) 2_657 no
H131 H141 2.93(4) 4_565 no
H121 H181 2.93(5) 3_667 no
H163 H183 2.93(5) 2_657 no
C6 O 2.941(3) . no
H132 H152 2.94(4) 2_546 no
C3 H121 2.95(3) . no
H162 H181 2.95(5) 4_465 no
C7 H142 2.95(3) 4_565 no
H21 H131 2.95(4) 3_666 no
C8 C18 2.956(3) . no
C6 H142 2.96(3) 4_565 no
H122 H161 2.97(4) 1_545 no
C4 H151 2.98(3) . no
H113 H152 2.98(4) 4_565 no
C12 H8 2.99(2) . no
H112 H131 2.99(4) 3_666 no
H113 H122 2.99(4) . no
C5 H142 2.99(3) 4_565 no
H152 H162 2.99(4) . no
C10 H151 2.99(3) . no
C12 H183 3.00(3) 2_647 no
H21 H32 3.00(4) . no
C5 H133 3.01(3) . no
C5 H162 3.02(3) . no
C12 H32 3.02(2) . no
H142 H151 3.03(4) . no
C6 H151 3.04(2) . no
H111 H183 3.05(4) 2_647 no
C14 H31 3.05(3) . no
C16 H32 3.05(3) 4_565 no
C16 C17 3.049(3) . no
O H182 3.05(5) . no
H31 H142 3.05(4) . no
C10 H142 3.06(3) 4_565 no
H32 H161 3.06(5) 4_465 no
C16 H111 3.06(2) 1_565 no
C1 C4 3.061(3) . no
C7 H162 3.06(4) . no
C9 H32 3.07(3) . no
C8 H142 3.08(3) 4_565 no
C2 C13 3.079(4) . no
C11 H183 3.08(3) 2_647 no
O H181 3.08(3) . no
C11 H152 3.09(3) 4_565 no
C8 C11 3.085(3) . no
C15 C16 3.092(4) . no
C8 C12 3.106(3) . no
H8 H123 3.11(3) 3_667 no
H31 H131 3.11(4) . no
C13 H112 3.12(2) 3_666 no
H113 H122 3.13(4) 4 no
C8 H182 3.13(5) . no
C3 H141 3.14(3) . no
C13 C15 3.143(4) . no
C8 H182 3.15(5) 4_465 no
H22 H141 3.15(4) 2_546 no
C13 H151 3.15(3) . no
H111 H123 3.15(4) . no
C10 H21 3.16(3) . no
O H122 3.16(3) 3_667 no
C10 H182 3.16(5) 4_465 no
H21 H132 3.16(4) . no
H22 H133 3.16(3) 2_546 no
H112 H131 3.16(3) . no
H112 H133 3.16(3) 3_666 no
C6 H32 3.17(3) 4_565 no
H133 H142 3.19(3) 4_565 no
C9 H142 3.19(3) 4_565 no
H8 H183 3.20(4) 2_647 no
C18 H163 3.20(3) 2_647 no
C16 H182 3.21(5) 4_465 no
C15 H132 3.21(3) 2_556 no
C10 H152 3.22(2) . no
C2 H141 3.22(3) 2_546 no
H22 H112 3.22(4) 4_455 no
C5 C13 3.225(3) . no
H31 H141 3.23(5) . no
C9 H131 3.24(3) . no
C18 H113 3.24(3) 2_657 no
H22 H112 3.24(4) . no
C18 H123 3.26(2) 2_657 no
H8 H112 3.26(3) . no
C8 H152 3.27(3) 4_565 no
C16 H151 3.27(2) . no
H131 H141 3.27(4) 2_546 no
C10 H141 3.28(3) . no
O H121 3.28(3) 4_565 no
H8 H152 3.28(4) 4_565 no
C5 H141 3.29(3) . no
C3 C12 3.287(4) . no
C10 H8 3.29(2) . no
H162 H181 3.31(4) 2_657 no
H162 H162 3.32(4) 3_677 no
C12 H21 3.33(3) . no
C17 H122 3.33(3) 3_667 no
C9 H182 3.33(5) 4_465 no
C8 H112 3.33(3) . no
C15 H112 3.33(3) 4_465 no
C16 H122 3.34(2) 1_565 no
H22 H111 3.34(4) 4_455 no
C10 H121 3.34(3) . no
C5 H163 3.36(3) . no
H32 H141 3.37(4) . no
C4 H152 3.37(3) . no
C13 H142 3.38(3) . no
H162 H183 3.38(5) 2_657 no
H31 H141 3.38(5) 2_546 no
C13 H141 3.38(3) 4_565 no
C17 H162 3.39(3) . no
H22 H161 3.39(4) 1_545 no
H152 H182 3.39(5) 4_465 no
C7 H161 3.39(4) . no
C12 H163 3.39(3) 4_465 no
C1 H131 3.39(3) . no
H123 H181 3.40(5) 3_667 no
C6 H8 3.40(2) . no
C10 H132 3.40(2) . no
C13 H151 3.40(2) 2_546 no
C16 H121 3.41(2) 4_565 no
C18 H162 3.41(4) 4_565 no
C7 H183 3.41(3) . no
C9 C13 3.408(3) . no
C16 H181 3.41(3) 2_657 no
H123 H182 3.41(5) 2_647 no
C9 H22 3.41(2) . no
H21 H133 3.41(4) 3_666 no
C9 H122 3.42(2) . no
C11 H121 3.42(3) . no
C4 H22 3.42(2) . no
C9 H152 3.42(3) 4_565 no
C12 H112 3.43(3) . no
H131 H142 3.43(3) 4_565 no
C17 H121 3.43(3) 4_565 no
C18 O 3.432(3) 2_647 no
C9 H111 3.43(2) . no
C13 H32 3.44(3) . no
C10 H31 3.44(3) . no
H111 H162 3.45(4) 1_545 no
C8 H121 3.45(2) . no
C13 H131 3.45(3) 3_666 no
C15 H162 3.45(3) . no
C2 H113 3.45(2) . no
C13 H22 3.45(3) 2_556 no
H21 H132 3.46(4) 2_546 no
C14 H131 3.46(3) . no
C3 H151 3.47(2) 2_546 no
C2 H132 3.47(3) . no
C2 H123 3.47(2) . no
H32 H111 3.47(4) 4_455 no
C3 H133 3.47(3) . no
C10 C12 3.473(3) . no
C17 H113 3.48(2) 2_657 no
C14 H21 3.48(2) 2_556 no
C12 H181 3.48(4) 3_667 no
H122 H181 3.49(5) 3_667 no
C17 H181 3.49(3) 2_657 no
C1 H31 3.49(3) . no
H122 H163 3.49(4) 1_545 no
H21 H113 3.49(3) . no
C8 H123 3.50(2) 3_667 no
H113 H162 3.50(4) 4_565 no
H131 H151 3.51(3) 2_546 no
H132 H142 3.51(4) . no
H21 H122 3.52(4) . no
C14 H133 3.52(2) 4_465 no
H32 H122 3.52(3) . no
C15 H182 3.53(4) 4_465 no
C15 H31 3.54(3) 2_556 no
H112 H151 3.54(4) 4_565 no
C8 O 3.540(3) . no
C18 H121 3.55(3) 3_667 no
C6 C18 3.551(4) 4_465 no
H113 H163 3.55(4) 1_545 no
H21 H151 3.56(3) 2_546 no
H8 H121 3.57(3) . no
C11 H161 3.57(4) 1_545 no
H121 H183 3.57(5) 3_667 no
H122 H183 3.57(5) 3_667 no
H8 H121 3.58(3) 3_667 no
C13 H21 3.58(3) 3_666 no
C16 H183 3.58(3) 2_657 no
C2 H132 3.58(3) 2_546 no
C11 H22 3.59(3) 4 no
C14 H131 3.59(2) 4_465 no
H142 H182 3.60(4) 4_465 no
H8 H183 3.61(4) . no
H121 H182 3.61(6) 4_465 no
C1 H183 3.61(3) 2_647 no
C17 H162 3.61(4) 3_677 no
H32 H132 3.61(4) . no
C7 H32 3.62(3) 4_565 no
H22 H113 3.62(4) 4_455 no
H111 H121 3.62(3) 4 no
C3 C5 3.620(3) . no
H22 H123 3.62(3) . no
C17 H182 3.62(5) 4_465 no
C11 H163 3.62(3) 1_545 no
C17 H123 3.63(3) 3_667 no
H132 H141 3.63(4) 2_546 no
O H182 3.63(6) 2_657 no
H122 H163 3.63(4) 4_465 no
C10 H112 3.64(3) . no
C3 H163 3.64(3) 4_465 no
C16 O 3.648(4) 3_677 no
C9 C14 3.656(3) . no
C18 H122 3.66(3) 3_667 no
C13 H142 3.67(2) 4_565 no
C10 C11 3.676(3) . no
C15 H132 3.68(3) . no
C7 C18 3.683(3) 4_465 no
C3 H133 3.69(2) 2_546 no
C18 H162 3.69(3) 2_647 no
C9 C15 3.694(3) . no
C5 H131 3.71(3) . no
C2 H133 3.71(2) 2_546 no
C5 H32 3.71(3) . no
C13 H31 3.71(3) 2_556 no
C4 C6 3.727(3) . no
C6 H181 3.73(4) 4_465 no
O H182 3.73(5) 4_465 no
C6 C14 3.730(3) . no
C5 H32 3.74(3) 4_565 no
C7 H123 3.74(3) 3_667 no
C3 H122 3.74(2) . no
C13 H152 3.75(2) 2_546 no
C4 H121 3.75(3) . no
C11 H132 3.76(3) 3_666 no
C7 H183 3.76(4) 4_465 no
C12 H8 3.77(2) 3_667 no
C16 H181 3.78(4) 4_465 no
C11 H122 3.78(2) 4 no
C17 H8 3.78(2) 2_657 no
C5 C18 3.780(4) 4_465 no
C18 H122 3.78(2) 2_657 no
C9 H133 3.79(2) . no
C5 C17 3.790(3) . no
C5 H8 3.79(2) . no
O H8 3.79(2) . no
C10 C16 3.797(3) . no
C3 H141 3.80(3) 2_546 no
C9 C17 3.801(3) . no
C3 C15 3.801(4) . no
C1 C13 3.801(3) . no
C4 C8 3.805(3) . no
C11 H131 3.81(2) . no
C12 C17 3.816(4) 3_667 no
O H123 3.82(2) 2_657 no
C1 C5 3.817(3) . no
C17 H121 3.82(3) 3_667 no
C10 H22 3.82(2) . no
C6 C18 3.830(3) . no
C1 H152 3.83(3) 4_565 no
C17 H142 3.84(3) 4_565 no
C8 C16 3.850(3) . no
C7 C15 3.851(3) . no
C10 H123 3.85(2) . no
C1 C7 3.855(3) . no
C12 H123 3.86(2) 3_667 no
C16 H142 3.87(3) 4_565 no
C9 H142 3.87(3) . no
C2 C8 3.870(3) . no
C3 C11 3.874(4) . no
C18 H121 3.87(3) 4_565 no
C13 H141 3.88(3) 2_546 no
C15 H32 3.89(3) . no
C15 H131 3.89(2) 2_556 no
O H183 3.89(4) 2_657 no
C12 H161 3.90(4) 1_545 no
C14 H31 3.90(3) 2_556 no
O H161 3.90(3) . no
C2 H151 3.91(2) 2_546 no
C8 C14 3.911(4) 4_565 no
C12 H113 3.91(3) 4_455 no
C10 C14 3.914(3) 4_565 no
C7 H152 3.91(3) 4_565 no
C12 H162 3.92(4) 1_545 no
C7 C14 3.916(4) 4_565 no
C2 C14 3.918(4) . no
C16 C18 3.918(4) 2_657 no
C10 H161 3.92(4) . no
C8 O 3.930(3) 2_647 no
C8 H183 3.93(3) . no
C9 H31 3.93(3) . no
C8 C15 3.936(4) 4_565 no
C12 O 3.937(3) 3_667 no
C14 H112 3.94(3) 4_465 no
O H123 3.94(3) 3_667 no
C10 H141 3.95(3) 4_565 no
C18 H111 3.95(2) 2_657 no
C11 H133 3.95(3) 3_666 no
C17 H32 3.95(3) 4_565 no
C18 H123 3.95(3) 3_667 no
C12 C18 3.951(4) 3_667 no
C4 H151 3.95(2) 2_546 no
C18 H8 3.96(2) 2_657 no
C15 H21 3.96(2) 2_556 no
C2 H131 3.96(3) 3_666 no
C11 H131 3.96(3) 3_666 no
C7 H123 3.96(3) . no
O H161 3.96(3) 3_677 no
C9 C14 3.968(4) 4_565 no
C8 H183 3.97(4) 4_465 no
C3 H161 3.97(4) 4_465 no
C12 C18 3.970(3) 2_647 no
C15 H142 3.97(3) 4_565 no
C4 H142 3.98(3) 4_565 no
C14 H182 3.98(4) 4_465 no
C5 C14 3.982(3) 4_565 no
C8 C18 3.983(4) 4_465 no
C15 H131 3.98(3) . no
C3 H112 3.98(3) . no
C14 H132 3.99(3) 2_556 no
C9 H181 3.99(3) . no
C6 H121 3.99(2) 4_565 no
C14 H131 3.99(2) 2_556 no
C17 H123 3.99(2) 2_657 no
C11 O 3.993(3) 2_647 no
C13 H22 3.99(3) . no
C6 H183 3.99(4) 4_465 no
O H183 4.00(4) 4_465 no
C6 H182 4.00(5) . no
C6 C14 4.001(4) 4_565 no
C13 C15 4.003(4) 2_546 no
C13 C14 4.011(4) 4_565 no
C3 H111 4.01(3) 4_455 no
C12 H183 4.01(4) 3_667 no
C16 C18 4.015(4) 4_465 no
C13 H21 4.02(3) 2_556 no
C16 H162 4.02(3) 3_677 no
C7 H121 4.02(3) 4_565 no
C14 H22 4.02(3) 2_556 no
C2 H142 4.03(3) . no
C11 C16 4.034(3) 1_545 no
C4 C12 4.036(3) . no
C2 H133 4.04(2) . no
C6 H142 4.04(2) . no
C15 H163 4.04(3) . no
C11 C18 4.045(4) 2_647 no
C3 C16 4.083(4) 4_465 no
C11 C13 4.085(4) 3_666 no
C11 C15 4.124(4) 4_565 no
C10 C18 4.132(4) 4_465 no
C2 C13 4.137(4) 2_546 no
C12 O 4.144(4) 4_465 no
C3 C6 4.152(4) 4_465 no
C2 C14 4.154(4) 2_546 no
C9 C15 4.154(4) 4_565 no
C18 O 4.201(3) 4_565 no
C9 C18 4.203(4) 4_465 no
C2 C5 4.204(3) . no
C8 C15 4.240(3) . no
C8 C12 4.248(3) 3_667 no
C4 C11 4.249(3) . no
C10 C17 4.255(3) . no
C4 C7 4.258(3) . no
C3 C8 4.261(3) . no
C17 C18 4.269(3) 4_465 no
C7 C15 4.271(4) 4_565 no
C12 C16 4.278(4) 1_545 no
C5 O 4.301(3) . no
C7 C12 4.314(3) 3_667 no
C12 C17 4.315(4) 4_465 no
C7 C12 4.326(3) . no
C3 C15 4.332(4) 2_546 no
C9 C18 4.338(3) . no
C5 C8 4.369(3) 4_465 no
C9 C16 4.378(3) . no
C5 C7 4.384(3) 4_465 no
C1 C6 4.385(3) . no
C1 C14 4.392(3) . no
C5 C17 4.401(3) 4_465 no
C15 C18 4.420(4) 4_465 no
C12 C16 4.429(4) 4_465 no
C16 C18 4.436(4) . no

loop_
_geom_torsion_atom_site_label_1
_geom_torsion_atom_site_label_2
_geom_torsion_atom_site_label_3
_geom_torsion_atom_site_label_4
_geom_torsion
_geom_torsion_publ_flag
C9 C1 C2 C3 -36.1(3) no
C9 C1 C2 H21 88(2) no
C9 C1 C2 H22 -161(2) no
C11 C1 C2 C3 -158.6(2) no
C11 C1 C2 H21 -35(2) no
C11 C1 C2 H22 77(2) no
C12 C1 C2 C3 82.7(3) no
C12 C1 C2 H21 -153(2) no
C12 C1 C2 H22 -42(2) no
C2 C1 C9 C8 -176.0(2) no
C2 C1 C9 C10 10.4(3) no
C11 C1 C9 C8 -54.9(3) no
C11 C1 C9 C10 131.6(2) no
C12 C1 C9 C8 64.5(3) no
C12 C1 C9 C10 -109.1(2) no
C2 C1 C11 H111 -58.0(10) no
C2 C1 C11 H112 62.0(10) no
C2 C1 C11 H113 -176(2) no
C9 C1 C11 H111 179.0(10) no
C9 C1 C11 H112 -61.0(10) no
C9 C1 C11 H113 62(2) no
C12 C1 C11 H111 60.0(10) no
C12 C1 C11 H112 -179.0(10) no
C12 C1 C11 H113 -57(2) no
C2 C1 C12 H121 -56.0(10) no
C2 C1 C12 H122 63.0(10) no
C2 C1 C12 H123 -175(2) no
C9 C1 C12 H121 65.0(10) no
C9 C1 C12 H122 -176.0(10) no
C9 C1 C12 H123 -55(2) no
C11 C1 C12 H121 -175.0(10) no
C11 C1 C12 H122 -55.0(10) no
C11 C1 C12 H123 66(2) no
C1 C2 C3 C4 59.9(3) no
C1 C2 C3 H31 -172(2) no
C1 C2 C3 H32 -59(2) no
H21 C2 C3 C4 -60(2) no
H21 C2 C3 H31 68(2) no
H21 C2 C3 H32 -179(2) no
H22 C2 C3 C4 -176(2) no
H22 C2 C3 H31 -49(2) no
H22 C2 C3 H32 65(2) no
C2 C3 C4 C10 -52.6(3) no
C2 C3 C4 C13 68.4(2) no
C2 C3 C4 C14 -165.1(2) no
H31 C3 C4 C10 -176(2) no
H31 C3 C4 C13 -55(2) no
H31 C3 C4 C14 72(2) no
H32 C3 C4 C10 68.0(10) no
H32 C3 C4 C13 -171.0(10) no
H32 C3 C4 C14 -45.0(10) no
C3 C4 C10 C5 -146.7(2) no
C3 C4 C10 C9 29.7(3) no
C13 C4 C10 C5 91.3(2) no
C13 C4 C10 C9 -92.2(3) no
C14 C4 C10 C5 -23.1(2) no
C14 C4 C10 C9 153.4(2) no
C3 C4 C13 H131 -59.0(10) no
C3 C4 C13 H132 62(2) no
C3 C4 C13 H133 -180.0(10) no
C10 C4 C13 H131 61.0(10) no
C10 C4 C13 H132 -178(2) no
C10 C4 C13 H133 -60.0(10) no
C14 C4 C13 H131 170.0(10) no
C14 C4 C13 H132 -69(2) no
C14 C4 C13 H133 49.0(10) no
C3 C4 C14 C15 148.6(2) no
C3 C4 C14 H141 -89(2) no
C3 C4 C14 H142 31.0(10) no
C10 C4 C14 C15 31.7(2) no
C10 C4 C14 H141 154(2) no
C10 C4 C14 H142 -86.0(10) no
C13 C4 C14 C15 -83.6(2) no
C13 C4 C14 H141 38(2) no
C13 C4 C14 H142 158.0(10) no
C10 C5 C6 C7 -.3(3) no
C10 C5 C6 C16 -179.6(2) no
C15 C5 C6 C7 175.8(2) no
C15 C5 C6 C16 -3.6(4) no
C6 C5 C10 C4 -178.1(2) no
C6 C5 C10 C9 5.3(3) no
C15 C5 C10 C4 5.1(3) no
C15 C5 C10 C9 -171.4(2) no
C6 C5 C15 C14 -161.0(2) no
C6 C5 C15 H151 76(2) no
C6 C5 C15 H152 -39(2) no
C10 C5 C15 C14 15.4(3) no
C10 C5 C15 H151 -108(2) no
C10 C5 C15 H152 138(2) no
C5 C6 C7 C8 -3.0(3) no
C5 C6 C7 C17 179.9(2) no
C16 C6 C7 C8 176.3(2) no
C16 C6 C7 C17 -.8(4) no
C5 C6 C16 H161 -18(2) no
C5 C6 C16 H162 92(2) no
C5 C6 C16 H163 -142(2) no
C7 C6 C16 H161 162(2) no
C7 C6 C16 H162 -88(2) no
C7 C6 C16 H163 39(2) no
C6 C7 C8 C9 1.6(3) no
C6 C7 C8 H8 -173(2) no
C17 C7 C8 C9 178.8(2) no
C17 C7 C8 H8 4(2) no
C6 C7 C17 C18 -150.4(2) no
C6 C7 C17 O 29.8(3) no
C8 C7 C17 C18 32.4(3) no
C8 C7 C17 O -147.4(2) no
C7 C8 C9 C1 -170.8(2) no
C7 C8 C9 C10 3.1(3) no
H8 C8 C9 C1 4(2) no
H8 C8 C9 C10 178(2) no
C1 C9 C10 C4 -8.6(3) no
C1 C9 C10 C5 167.5(2) no
C8 C9 C10 C4 177.4(2) no
C8 C9 C10 C5 -6.5(3) no
C4 C14 C15 C5 -29.5(3) no
C4 C14 C15 H151 90(2) no
C4 C14 C15 H152 -152.0(10) no
H141 C14 C15 C5 -153(2) no
H141 C14 C15 H151 -33(2) no
H141 C14 C15 H152 84(2) no
H142 C14 C15 C5 86(2) no
H142 C14 C15 H151 -155(2) no
H142 C14 C15 H152 -37(2) no
C7 C17 C18 H181 -52(2) no
C7 C17 C18 H182 59(3) no
C7 C17 C18 H183 -178(2) no
O C17 C18 H181 127(2) no
O C17 C18 H182 -121(3) no
O C17 C18 H183 2(2) no
